data_7719392
loop_
_publ_author_name
'Kelly, Conor T.'
'Cuza, Emmelyne'
'Pasquetti, Eoin'
'Quinn, Niall'
'Griffin, Michael'
'Nockemann, Peter'
'M&#xfc;ller-Bunz, Helge'
'Bruno-Colmenarez, Julia'
'Felton, Solveig'
'Lada, Zoi G.'
'Morgan, Grace G.'

_publ_section_title
;
 Symmetric and asymmetric ligands for Fe<sup>III</sup> spin crossover -
 the influence of the <i>C</i><sub>2</sub> axis.
;
_journal_issue 38
_journal_name_full 'Dalton transactions (Cambridge, England : 2003)'
_journal_page_first 14522
_journal_page_last 14532
_journal_paper_doi 10.1039/d5dt01833a
_journal_volume 54
_journal_year 2025
_chemical_formula_moiety 'C21 H24 Cl2 Fe N4 O2, Cl O4'
_chemical_formula_sum 'C21 H24 Cl3 Fe N4 O6'
_chemical_formula_weight 590.64
_space_group_crystal_system monoclinic
_space_group_IT_number 14
_space_group_name_Hall '-P 2ybc'
_space_group_name_H-M_alt 'P 1 21/c 1'
_atom_sites_solution_hydrogens geom
_audit_creation_date 2022-02-23
_audit_creation_method
;
Olex2 1.3
(compiled 2020.11.12 svn.r5f609507 for OlexSys, GUI svn.r6408)
;
_audit_update_record
;
2025-06-04 deposited with the CCDC.	2025-09-05 downloaded from the CCDC.
;
_cell_angle_alpha 90
_cell_angle_beta 90.358(2)
_cell_angle_gamma 90
_cell_formula_units_Z 4
_cell_length_a 9.1222(2)
_cell_length_b 17.4152(3)
_cell_length_c 15.1688(3)
_cell_measurement_reflns_used 21803
_cell_measurement_temperature 150(2)
_cell_measurement_theta_max 29.1870
_cell_measurement_theta_min 2.1980
_cell_volume 2409.74(8)
_computing_cell_refinement 'CrysAlisPro 1.171.41.123a (Rigaku OD, 2022)'
_computing_data_collection 'CrysAlisPro 1.171.41.123a (Rigaku OD, 2022)'
_computing_data_reduction 'CrysAlisPro 1.171.41.123a (Rigaku OD, 2022)'
_computing_molecular_graphics 'Olex2 1.3 (Dolomanov et al., 2009)'
_computing_publication_material 'Olex2 1.3 (Dolomanov et al., 2009)'
_computing_structure_refinement 'SHELXL 2018/3 (Sheldrick, 2015)'
_computing_structure_solution 'SHELXT 2018/2 (Sheldrick, 2018)'
_diffrn_ambient_environment N~2~
_diffrn_ambient_temperature 150(2)
_diffrn_detector 'CCD plate'
_diffrn_detector_area_resol_mean 10.3196
_diffrn_detector_type Atlas
_diffrn_measured_fraction_theta_full 1.000
_diffrn_measured_fraction_theta_max 0.939
_diffrn_measurement_details
;
List of Runs (angles in degrees, time in seconds):

 # Type Start End Width t~exp~ \w \q \k \f Frames
#--------------------------------------------------------------------------
 1 \w -42.00 21.00 0.30 11.50 -- -9.60 79.00-158.00 210
 2 \w -42.00 21.00 0.30 11.50 -- -9.60 -79.00 77.00 210
 3 \w -42.00 42.00 0.30 11.50 -- 9.99 -79.00 77.00 280
 4 \w -42.00 21.00 0.30 11.50 -- -9.60 -77.00 -60.00 210
 5 \w -41.00 20.20 0.30 11.50 -- -9.60 77.00-120.00 204
 6 \w -42.00 21.00 0.30 11.50 -- -9.60 -77.00-150.00 210
 7 \w -41.00 20.20 0.30 11.50 -- -9.60 77.00 30.00 204
 8 \w -42.00 21.00 0.30 11.50 -- -9.60 -77.00 -90.00 210
 9 \w -41.00 20.20 0.30 11.50 -- -9.60 77.00 -60.00 204
 10 \w -41.00 20.20 0.30 11.50 -- -9.60 77.00 150.00 204
 11 \w -42.00 21.00 0.30 11.50 -- -9.60 -77.00 0.00 210
 12 \w -12.00 17.10 0.30 11.50 -- 9.99 37.00-120.00 97
;
_diffrn_measurement_device 'four-circle diffractometer'
_diffrn_measurement_device_type 'SuperNova, Dual, Cu at home/near, Atlas'
_diffrn_measurement_method '\w scans'
_diffrn_orient_matrix_type 'CrysAlisPro convention (1999,Acta A55,543-557)'
_diffrn_orient_matrix_UB_11 -0.0531872000
_diffrn_orient_matrix_UB_12 -0.0134778000
_diffrn_orient_matrix_UB_13 0.0302087000
_diffrn_orient_matrix_UB_21 -0.0103913000
_diffrn_orient_matrix_UB_22 -0.0333587000
_diffrn_orient_matrix_UB_23 -0.0261073000
_diffrn_orient_matrix_UB_31 0.0558195000
_diffrn_orient_matrix_UB_32 -0.0190436000
_diffrn_orient_matrix_UB_33 0.0243385000
_diffrn_radiation_monochromator mirror
_diffrn_radiation_probe x-ray
_diffrn_radiation_type 'Mo K\a'
_diffrn_radiation_wavelength 0.71073
_diffrn_reflns_av_R_equivalents 0.0475
_diffrn_reflns_av_unetI/netI 0.0251
_diffrn_reflns_Laue_measured_fraction_full 1.000
_diffrn_reflns_Laue_measured_fraction_max 0.939
_diffrn_reflns_limit_h_max 12
_diffrn_reflns_limit_h_min -11
_diffrn_reflns_limit_k_max 24
_diffrn_reflns_limit_k_min -23
_diffrn_reflns_limit_l_max 19
_diffrn_reflns_limit_l_min -20
_diffrn_reflns_number 53214
_diffrn_reflns_point_group_measured_fraction_full 1.000
_diffrn_reflns_point_group_measured_fraction_max 0.939
_diffrn_reflns_theta_full 25.242
_diffrn_reflns_theta_max 29.577
_diffrn_reflns_theta_min 1.780
_diffrn_source 'micro-focus sealed X-ray tube'
_diffrn_source_type 'SuperNova (Mo) X-ray Source'
_exptl_absorpt_coefficient_mu 1.005
_exptl_absorpt_correction_T_max 1.000
_exptl_absorpt_correction_T_min 0.861
_exptl_absorpt_correction_type gaussian
_exptl_absorpt_process_details
;
CrysAlisPro 1.171.41.123a (Rigaku Oxford Diffraction, 2022)
Numerical absorption correction based on gaussian integration over
a multifaceted crystal model
Empirical absorption correction using spherical harmonics,
implemented in SCALE3 ABSPACK scaling algorithm.
;
_exptl_crystal_colour black
_exptl_crystal_colour_primary black
_exptl_crystal_density_diffrn 1.628
_exptl_crystal_description block
_exptl_crystal_F_000 1212
_exptl_crystal_size_max 0.184
_exptl_crystal_size_mid 0.082
_exptl_crystal_size_min 0.054
_refine_diff_density_max 0.930
_refine_diff_density_min -0.482
_refine_diff_density_rms 0.075
_refine_ls_extinction_method none
_refine_ls_goodness_of_fit_ref 1.077
_refine_ls_hydrogen_treatment constr
_refine_ls_matrix_type full
_refine_ls_number_parameters 316
_refine_ls_number_reflns 6350
_refine_ls_number_restraints 0
_refine_ls_restrained_S_all 1.077
_refine_ls_R_factor_all 0.0509
_refine_ls_R_factor_gt 0.0383
_refine_ls_shift/su_max 0.001
_refine_ls_shift/su_mean 0.000
_refine_ls_structure_factor_coef Fsqd
_refine_ls_weighting_details 'w=1/[\s^2^(Fo^2^)+(0.0405P)^2^+2.5528P] where P=(Fo^2^+2Fc^2^)/3'
_refine_ls_weighting_scheme calc
_refine_ls_wR_factor_gt 0.0933
_refine_ls_wR_factor_ref 0.1016
_reflns_Friedel_coverage 0.000
_reflns_number_gt 5279
_reflns_number_total 6350
_reflns_threshold_expression 'I > 2\s(I)'
_cod_data_source_file d5dt01833a2.cif
_cod_data_source_block 1-3a_mor1757
_cod_depositor_comments 'Adding full bibliography for 7719387--7719420.cif.'
_cod_database_code 7719392
_shelx_shelxl_version_number 2018/3
_chemical_oxdiff_formula 'C21 H24 N4 O6 Cl3 Fe'
_chemical_oxdiff_usercomment 'Eoin, EP47_1_block'
_shelx_space_group_comment
;
The symmetry employed for this shelxl refinement is uniquely defined
by the following loop, which should always be used as a source of
symmetry information in preference to the above space-group names.
They are only intended as comments.
;
_shelx_estimated_absorpt_t_max 0.948
_shelx_estimated_absorpt_t_min 0.837
_reflns_odcompleteness_completeness 99.96
_reflns_odcompleteness_iscentric 1
_reflns_odcompleteness_theta 26.32
_olex2_refinement_description
;
1. Fixed Uiso
 At 1.2 times of:
  All C(H) groups, All C(H,H) groups, All N(H) groups
2.a Ternary CH refined with riding coordinates:
 N3(H3), N2(H2)
2.b Secondary CH2 refined with riding coordinates:
 C14(H14A,H14B), C13(H13A,H13B), C8(H8A,H8B), C12(H12A,H12B), C10(H10A,H10B),
 C11(H11A,H11B), C9(H9A,H9B)
2.c Aromatic/amide H refined with riding coordinates:
 C5(H5), C20(H20), C15(H15), C7(H7), C19(H19), C17(H17), C2(H2A), C3(H3A)
;
_olex2_submission_special_instructions 'No special instructions were received'
_oxdiff_exptl_absorpt_empirical_details
;
Empirical correction (ABSPACK) includes:
- Absorption correction using spherical harmonics
- Frame scaling
;
_oxdiff_exptl_absorpt_empirical_full_max 1.229
_oxdiff_exptl_absorpt_empirical_full_min 0.879

loop_
_space_group_symop_operation_xyz
'x, y, z'
'-x, y+1/2, -z+1/2'
'-x, -y, -z'
'x, -y-1/2, z-1/2'

loop_
_atom_site_label
_atom_site_type_symbol
_atom_site_fract_x
_atom_site_fract_y
_atom_site_fract_z
_atom_site_U_iso_or_equiv
_atom_site_adp_type
_atom_site_occupancy
_atom_site_site_symmetry_order
_atom_site_calc_flag
_atom_site_refinement_flags_posn
_atom_site_refinement_flags_adp
_atom_site_refinement_flags_occupancy
_atom_site_disorder_assembly
_atom_site_disorder_group
Fe Fe 0.70940(3) 0.26579(2) 0.36720(2) 0.02035(8) Uani 1 1 d . . . . .
Cl3 Cl 0.65739(6) -0.02011(3) 0.28498(4) 0.03226(13) Uani 1 1 d . . . . .
Cl2 Cl 0.91810(7) 0.66308(3) 0.48420(4) 0.03425(13) Uani 1 1 d . . . . .
Cl1 Cl 0.83158(9) -0.06029(3) 0.66838(4) 0.04552(17) Uani 1 1 d . . . . .
O1 O 0.84571(16) 0.21245(8) 0.44258(9) 0.0243(3) Uani 1 1 d . . . . .
O2 O 0.66377(16) 0.35632(8) 0.43408(10) 0.0255(3) Uani 1 1 d . . . . .
N1 N 0.54739(19) 0.20448(10) 0.43792(12) 0.0245(4) Uani 1 1 d . . . . .
N3 N 0.7914(2) 0.18884(10) 0.26033(11) 0.0270(4) Uani 1 1 d . . . . .
H3 H 0.788734 0.135793 0.285511 0.032 Uiso 1 1 calc R U . . .
N4 N 0.87060(19) 0.33444(9) 0.30483(11) 0.0224(3) Uani 1 1 d . . . . .
N2 N 0.5097(2) 0.28411(11) 0.28680(12) 0.0289(4) Uani 1 1 d . . . . .
H2 H 0.487905 0.340094 0.293196 0.035 Uiso 1 1 calc R U . . .
O6 O 0.5601(3) -0.04635(13) 0.21677(14) 0.0609(6) Uani 1 1 d . . . . .
O4 O 0.7933(2) 0.00644(13) 0.25062(17) 0.0619(6) Uani 1 1 d . . . . .
C16 C 0.8390(2) 0.45124(11) 0.38945(13) 0.0222(4) Uani 1 1 d . . . . .
C21 C 0.7233(2) 0.42464(11) 0.44350(13) 0.0215(4) Uani 1 1 d . . . . .
C1 C 0.8386(2) 0.15036(11) 0.49172(12) 0.0214(4) Uani 1 1 d . . . . .
O5 O 0.6768(3) -0.07567(15) 0.35238(17) 0.0698(7) Uani 1 1 d . . . . .
C6 C 0.7041(2) 0.11452(11) 0.51398(13) 0.0225(4) Uani 1 1 d . . . . .
C5 C 0.7034(3) 0.04915(12) 0.56893(14) 0.0278(4) Uani 1 1 d . . . . .
H5 H 0.613441 0.025147 0.583987 0.033 Uiso 1 1 calc R U . . .
C20 C 0.6732(2) 0.47377(12) 0.51041(14) 0.0243(4) Uani 1 1 d . . . . .
H20 H 0.597303 0.456759 0.548339 0.029 Uiso 1 1 calc R U . . .
C15 C 0.9069(2) 0.40392(12) 0.32353(13) 0.0245(4) Uani 1 1 d . . . . .
H15 H 0.985197 0.425869 0.291093 0.029 Uiso 1 1 calc R U . . .
O3 O 0.5877(3) 0.04646(13) 0.32416(15) 0.0625(6) Uani 1 1 d . . . . .
C18 C 0.8428(2) 0.57179(11) 0.46683(14) 0.0254(4) Uani 1 1 d . . . . .
C7 C 0.5640(2) 0.14544(12) 0.48749(13) 0.0250(4) Uani 1 1 d . . . . .
H7 H 0.478312 0.120410 0.508142 0.030 Uiso 1 1 calc R U . . .
C19 C 0.7316(2) 0.54605(12) 0.52222(14) 0.0261(4) Uani 1 1 d . . . . .
H19 H 0.696267 0.578256 0.567948 0.031 Uiso 1 1 calc R U . . .
C14 C 0.9595(3) 0.29485(12) 0.23804(14) 0.0290(4) Uani 1 1 d . . . . .
H14A H 1.062853 0.311875 0.242175 0.035 Uiso 1 1 calc R U . . .
H14B H 0.922198 0.306876 0.178181 0.035 Uiso 1 1 calc R U . . .
C17 C 0.8973(2) 0.52531(12) 0.40231(14) 0.0256(4) Uani 1 1 d . . . . .
H17 H 0.974764 0.543002 0.366000 0.031 Uiso 1 1 calc R U . . .
C2 C 0.9690(2) 0.11876(12) 0.52648(13) 0.0262(4) Uani 1 1 d . . . . .
H2A H 1.060293 0.142143 0.513003 0.031 Uiso 1 1 calc R U . . .
C4 C 0.8332(3) 0.02067(12) 0.60030(14) 0.0308(5) Uani 1 1 d . . . . .
C3 C 0.9666(3) 0.05454(13) 0.57969(14) 0.0308(5) Uani 1 1 d . . . . .
H3A H 1.055512 0.033605 0.602088 0.037 Uiso 1 1 calc R U . . .
C13 C 0.9491(3) 0.20932(12) 0.25523(14) 0.0293(5) Uani 1 1 d . . . . .
H13A H 0.996459 0.180429 0.206963 0.035 Uiso 1 1 calc R U . . .
H13B H 0.999364 0.196280 0.311284 0.035 Uiso 1 1 calc R U . . .
C8 C 0.4000(3) 0.23520(14) 0.42334(17) 0.0335(5) Uani 1 1 d . . . . .
H8A H 0.389159 0.285281 0.453498 0.040 Uiso 1 1 calc R U . . .
H8B H 0.325578 0.199383 0.446844 0.040 Uiso 1 1 calc R U . . .
C12 C 0.7297(3) 0.18181(15) 0.16928(15) 0.0372(5) Uani 1 1 d . . . . .
H12A H 0.756151 0.130821 0.145288 0.045 Uiso 1 1 calc R U . . .
H12B H 0.775603 0.221228 0.131363 0.045 Uiso 1 1 calc R U . . .
C10 C 0.5132(3) 0.27102(14) 0.19020(16) 0.0379(6) Uani 1 1 d . . . . .
H10A H 0.579014 0.309455 0.163118 0.046 Uiso 1 1 calc R U . . .
H10B H 0.413599 0.279249 0.165727 0.046 Uiso 1 1 calc R U . . .
C11 C 0.5651(3) 0.19106(15) 0.16463(17) 0.0395(6) Uani 1 1 d . . . . .
H11A H 0.519166 0.153015 0.204337 0.047 Uiso 1 1 calc R U . . .
H11B H 0.531451 0.179787 0.103809 0.047 Uiso 1 1 calc R U . . .
C9 C 0.3802(3) 0.24477(17) 0.32545(18) 0.0416(6) Uani 1 1 d . . . . .
H9A H 0.367558 0.193771 0.297596 0.050 Uiso 1 1 calc R U . . .
H9B H 0.290768 0.275359 0.313456 0.050 Uiso 1 1 calc R U . . .

loop_
_atom_site_aniso_label
_atom_site_aniso_U_11
_atom_site_aniso_U_22
_atom_site_aniso_U_33
_atom_site_aniso_U_23
_atom_site_aniso_U_13
_atom_site_aniso_U_12
Fe 0.02726(16) 0.01334(14) 0.02047(14) 0.00264(10) 0.00175(10) -0.00092(10)
Cl3 0.0354(3) 0.0283(3) 0.0331(3) 0.0002(2) 0.0067(2) -0.0086(2)
Cl2 0.0437(3) 0.0179(2) 0.0412(3) -0.0050(2) 0.0072(2) -0.0070(2)
Cl1 0.0728(5) 0.0252(3) 0.0386(3) 0.0147(2) 0.0017(3) 0.0101(3)
O1 0.0274(7) 0.0208(7) 0.0247(7) 0.0060(5) -0.0008(6) -0.0032(6)
O2 0.0318(8) 0.0161(7) 0.0287(7) -0.0011(5) 0.0079(6) -0.0045(6)
N1 0.0257(9) 0.0197(8) 0.0280(9) 0.0024(7) 0.0019(7) -0.0007(7)
N3 0.0416(11) 0.0158(8) 0.0235(8) 0.0002(6) -0.0003(7) 0.0023(7)
N4 0.0293(9) 0.0171(8) 0.0210(8) 0.0018(6) 0.0035(7) 0.0025(6)
N2 0.0378(10) 0.0204(8) 0.0286(9) 0.0024(7) -0.0054(8) 0.0032(7)
O6 0.0825(16) 0.0512(13) 0.0490(12) -0.0033(10) -0.0084(11) -0.0268(12)
O4 0.0385(11) 0.0575(14) 0.0898(17) 0.0302(12) 0.0199(11) -0.0012(10)
C16 0.0259(10) 0.0172(9) 0.0234(9) 0.0022(7) 0.0027(7) 0.0000(7)
C21 0.0260(10) 0.0151(9) 0.0234(9) 0.0021(7) 0.0000(7) 0.0001(7)
C1 0.0318(10) 0.0158(9) 0.0165(8) -0.0005(7) 0.0012(7) 0.0007(7)
O5 0.0613(14) 0.0629(15) 0.0852(17) 0.0441(13) -0.0054(12) -0.0154(12)
C6 0.0313(10) 0.0166(9) 0.0195(9) 0.0011(7) 0.0045(7) 0.0009(8)
C5 0.0414(12) 0.0176(9) 0.0246(10) 0.0022(7) 0.0080(9) 0.0020(8)
C20 0.0269(10) 0.0204(10) 0.0255(10) 0.0019(7) 0.0058(8) 0.0014(8)
C15 0.0285(10) 0.0207(10) 0.0244(10) 0.0024(7) 0.0047(8) -0.0018(8)
O3 0.0785(16) 0.0488(13) 0.0606(14) -0.0145(10) 0.0204(12) 0.0008(11)
C18 0.0319(11) 0.0156(9) 0.0286(10) -0.0003(7) -0.0015(8) -0.0016(8)
C7 0.0311(11) 0.0191(9) 0.0248(10) 0.0007(7) 0.0046(8) -0.0040(8)
C19 0.0328(11) 0.0204(10) 0.0251(10) -0.0016(8) 0.0028(8) 0.0030(8)
C14 0.0366(12) 0.0233(10) 0.0271(10) 0.0001(8) 0.0096(9) 0.0022(9)
C17 0.0293(10) 0.0195(10) 0.0280(10) 0.0014(8) 0.0051(8) -0.0023(8)
C2 0.0314(11) 0.0240(10) 0.0231(10) -0.0034(8) 0.0014(8) 0.0035(8)
C4 0.0536(14) 0.0157(9) 0.0229(10) 0.0029(7) 0.0023(9) 0.0074(9)
C3 0.0424(13) 0.0241(11) 0.0257(10) -0.0013(8) -0.0041(9) 0.0104(9)
C13 0.0394(12) 0.0224(10) 0.0262(10) 0.0004(8) 0.0062(9) 0.0088(9)
C8 0.0264(11) 0.0325(12) 0.0415(13) 0.0043(10) 0.0013(9) 0.0009(9)
C12 0.0536(15) 0.0321(12) 0.0258(11) -0.0074(9) -0.0031(10) 0.0006(11)
C10 0.0580(16) 0.0285(12) 0.0272(11) 0.0021(9) -0.0100(10) 0.0075(11)
C11 0.0545(16) 0.0294(12) 0.0346(12) -0.0063(10) -0.0124(11) 0.0035(11)
C9 0.0334(13) 0.0470(15) 0.0443(14) 0.0065(11) -0.0075(11) -0.0013(11)

loop_
_atom_type_symbol
_atom_type_description
_atom_type_scat_dispersion_real
_atom_type_scat_dispersion_imag
_atom_type_scat_source
C C 0.0033 0.0016 'International Tables Vol C Tables 4.2.6.8 and 6.1.1.4'
H H 0.0000 0.0000 'International Tables Vol C Tables 4.2.6.8 and 6.1.1.4'
N N 0.0061 0.0033 'International Tables Vol C Tables 4.2.6.8 and 6.1.1.4'
O O 0.0106 0.0060 'International Tables Vol C Tables 4.2.6.8 and 6.1.1.4'
Cl Cl 0.1484 0.1585 'International Tables Vol C Tables 4.2.6.8 and 6.1.1.4'
Fe Fe 0.3463 0.8444 'International Tables Vol C Tables 4.2.6.8 and 6.1.1.4'

loop_
_exptl_crystal_face_index_h
_exptl_crystal_face_index_k
_exptl_crystal_face_index_l
_exptl_crystal_face_perp_dist
8 -15 10 0.0547
3 -24 1 0.0290
0 -24 -3 0.0374
-10 2 -13 0.0734
-1 -2 -21 0.0855
-10 15 0 0.0323
10 -15 -1 0.0236
-1 6 21 0.0897
12 9 0 0.0191
-6 -19 9 0.0732
-12 -10 1 0.0631
1 20 -12 0.0505
0 25 -1 0.0169
9 15 9 0.0448
-3 19 13 0.0585
-8 2 17 0.0723
-12 10 0 0.0332

loop_
_geom_angle_atom_site_label_1
_geom_angle_atom_site_label_2
_geom_angle_atom_site_label_3
_geom_angle
_geom_angle_site_symmetry_1
_geom_angle_site_symmetry_3
_geom_angle_publ_flag
O1 Fe N1 84.61(6) . . ?
O1 Fe N3 85.62(7) . . ?
O1 Fe N4 95.16(6) . . ?
O1 Fe N2 157.80(7) . . ?
O2 Fe O1 102.93(6) . . ?
O2 Fe N1 89.55(6) . . ?
O2 Fe N3 161.63(6) . . ?
O2 Fe N4 85.76(6) . . ?
O2 Fe N2 89.56(7) . . ?
N1 Fe N3 107.60(7) . . ?
N1 Fe N4 175.13(7) . . ?
N1 Fe N2 77.12(7) . . ?
N4 Fe N3 77.21(7) . . ?
N4 Fe N2 104.11(7) . . ?
N2 Fe N3 87.97(7) . . ?
O6 Cl3 O3 106.21(15) . . ?
O4 Cl3 O6 112.07(15) . . ?
O4 Cl3 O3 105.97(15) . . ?
O5 Cl3 O6 112.11(15) . . ?
O5 Cl3 O4 112.36(14) . . ?
O5 Cl3 O3 107.62(16) . . ?
C1 O1 Fe 134.45(13) . . ?
C21 O2 Fe 135.14(13) . . ?
C7 N1 Fe 128.34(15) . . ?
C7 N1 C8 119.16(19) . . ?
C8 N1 Fe 112.48(14) . . ?
Fe N3 H3 105.5 . . ?
C13 N3 Fe 102.85(12) . . ?
C13 N3 H3 105.5 . . ?
C13 N3 C12 109.33(18) . . ?
C12 N3 Fe 126.45(15) . . ?
C12 N3 H3 105.5 . . ?
C15 N4 Fe 127.60(15) . . ?
C15 N4 C14 116.75(18) . . ?
C14 N4 Fe 115.39(13) . . ?
Fe N2 H2 104.6 . . ?
C10 N2 Fe 120.03(16) . . ?
C10 N2 H2 104.6 . . ?
C10 N2 C9 109.89(19) . . ?
C9 N2 Fe 111.70(14) . . ?
C9 N2 H2 104.6 . . ?
C21 C16 C15 122.67(18) . . ?
C17 C16 C21 120.06(18) . . ?
C17 C16 C15 117.18(19) . . ?
O2 C21 C16 122.75(18) . . ?
O2 C21 C20 119.54(18) . . ?
C20 C21 C16 117.71(18) . . ?
O1 C1 C6 122.82(18) . . ?
O1 C1 C2 119.23(19) . . ?
C2 C1 C6 117.91(18) . . ?
C1 C6 C7 122.39(18) . . ?
C5 C6 C1 120.17(19) . . ?
C5 C6 C7 117.30(19) . . ?
C6 C5 H5 120.3 . . ?
C4 C5 C6 119.4(2) . . ?
C4 C5 H5 120.3 . . ?
C21 C20 H20 119.3 . . ?
C19 C20 C21 121.48(19) . . ?
C19 C20 H20 119.3 . . ?
N4 C15 C16 125.50(19) . . ?
N4 C15 H15 117.2 . . ?
C16 C15 H15 117.2 . . ?
C19 C18 Cl2 119.14(16) . . ?
C17 C18 Cl2 120.12(17) . . ?
C17 C18 C19 120.67(19) . . ?
N1 C7 C6 124.36(19) . . ?
N1 C7 H7 117.8 . . ?
C6 C7 H7 117.8 . . ?
C20 C19 C18 119.83(19) . . ?
C20 C19 H19 120.1 . . ?
C18 C19 H19 120.1 . . ?
N4 C14 H14A 110.1 . . ?
N4 C14 H14B 110.1 . . ?
N4 C14 C13 107.84(17) . . ?
H14A C14 H14B 108.5 . . ?
C13 C14 H14A 110.1 . . ?
C13 C14 H14B 110.1 . . ?
C16 C17 H17 119.9 . . ?
C18 C17 C16 120.2(2) . . ?
C18 C17 H17 119.9 . . ?
C1 C2 H2A 119.4 . . ?
C3 C2 C1 121.2(2) . . ?
C3 C2 H2A 119.4 . . ?
C5 C4 Cl1 119.21(19) . . ?
C5 C4 C3 121.7(2) . . ?
C3 C4 Cl1 119.08(18) . . ?
C2 C3 C4 119.5(2) . . ?
C2 C3 H3A 120.2 . . ?
C4 C3 H3A 120.2 . . ?
N3 C13 C14 107.88(18) . . ?
N3 C13 H13A 110.1 . . ?
N3 C13 H13B 110.1 . . ?
C14 C13 H13A 110.1 . . ?
C14 C13 H13B 110.1 . . ?
H13A C13 H13B 108.4 . . ?
N1 C8 H8A 110.3 . . ?
N1 C8 H8B 110.3 . . ?
N1 C8 C9 107.1(2) . . ?
H8A C8 H8B 108.5 . . ?
C9 C8 H8A 110.3 . . ?
C9 C8 H8B 110.3 . . ?
N3 C12 H12A 108.8 . . ?
N3 C12 H12B 108.8 . . ?
N3 C12 C11 113.8(2) . . ?
H12A C12 H12B 107.7 . . ?
C11 C12 H12A 108.8 . . ?
C11 C12 H12B 108.8 . . ?
N2 C10 H10A 108.8 . . ?
N2 C10 H10B 108.8 . . ?
N2 C10 C11 113.64(19) . . ?
H10A C10 H10B 107.7 . . ?
C11 C10 H10A 108.8 . . ?
C11 C10 H10B 108.8 . . ?
C12 C11 C10 113.3(2) . . ?
C12 C11 H11A 108.9 . . ?
C12 C11 H11B 108.9 . . ?
C10 C11 H11A 108.9 . . ?
C10 C11 H11B 108.9 . . ?
H11A C11 H11B 107.7 . . ?
N2 C9 C8 110.4(2) . . ?
N2 C9 H9A 109.6 . . ?
N2 C9 H9B 109.6 . . ?
C8 C9 H9A 109.6 . . ?
C8 C9 H9B 109.6 . . ?
H9A C9 H9B 108.1 . . ?

loop_
_geom_bond_atom_site_label_1
_geom_bond_atom_site_label_2
_geom_bond_distance
_geom_bond_site_symmetry_2
_geom_bond_publ_flag
Fe O1 1.9231(14) . ?
Fe O2 1.9219(14) . ?
Fe N1 2.1200(18) . ?
Fe N3 2.2357(18) . ?
Fe N4 2.1224(17) . ?
Fe N2 2.2089(18) . ?
Cl3 O6 1.434(2) . ?
Cl3 O4 1.425(2) . ?
Cl3 O5 1.418(2) . ?
Cl3 O3 1.451(2) . ?
Cl2 C18 1.751(2) . ?
Cl1 C4 1.748(2) . ?
O1 C1 1.315(2) . ?
O2 C21 1.315(2) . ?
N1 C7 1.282(3) . ?
N1 C8 1.463(3) . ?
N3 H3 1.0000 . ?
N3 C13 1.484(3) . ?
N3 C12 1.493(3) . ?
N4 C15 1.286(3) . ?
N4 C14 1.473(3) . ?
N2 H2 1.0000 . ?
N2 C10 1.483(3) . ?
N2 C9 1.490(3) . ?
C16 C21 1.418(3) . ?
C16 C15 1.439(3) . ?
C16 C17 1.408(3) . ?
C21 C20 1.406(3) . ?
C1 C6 1.419(3) . ?
C1 C2 1.410(3) . ?
C6 C5 1.411(3) . ?
C6 C7 1.442(3) . ?
C5 H5 0.9500 . ?
C5 C4 1.367(3) . ?
C20 H20 0.9500 . ?
C20 C19 1.378(3) . ?
C15 H15 0.9500 . ?
C18 C19 1.395(3) . ?
C18 C17 1.366(3) . ?
C7 H7 0.9500 . ?
C19 H19 0.9500 . ?
C14 H14A 0.9900 . ?
C14 H14B 0.9900 . ?
C14 C13 1.515(3) . ?
C17 H17 0.9500 . ?
C2 H2A 0.9500 . ?
C2 C3 1.380(3) . ?
C4 C3 1.390(4) . ?
C3 H3A 0.9500 . ?
C13 H13A 0.9900 . ?
C13 H13B 0.9900 . ?
C8 H8A 0.9900 . ?
C8 H8B 0.9900 . ?
C8 C9 1.504(4) . ?
C12 H12A 0.9900 . ?
C12 H12B 0.9900 . ?
C12 C11 1.512(4) . ?
C10 H10A 0.9900 . ?
C10 H10B 0.9900 . ?
C10 C11 1.522(3) . ?
C11 H11A 0.9900 . ?
C11 H11B 0.9900 . ?
C9 H9A 0.9900 . ?
C9 H9B 0.9900 . ?

loop_
_geom_torsion_atom_site_label_1
_geom_torsion_atom_site_label_2
_geom_torsion_atom_site_label_3
_geom_torsion_atom_site_label_4
_geom_torsion
_geom_torsion_site_symmetry_1
_geom_torsion_site_symmetry_2
_geom_torsion_site_symmetry_3
_geom_torsion_site_symmetry_4
_geom_torsion_publ_flag
Fe O1 C1 C6 -13.9(3) . . . . ?
Fe O1 C1 C2 168.13(14) . . . . ?
Fe O2 C21 C16 9.6(3) . . . . ?
Fe O2 C21 C20 -169.42(15) . . . . ?
Fe N1 C7 C6 8.4(3) . . . . ?
Fe N1 C8 C9 48.2(2) . . . . ?
Fe N3 C13 C14 -56.58(17) . . . . ?
Fe N3 C12 C11 -34.6(3) . . . . ?
Fe N4 C15 C16 -3.1(3) . . . . ?
Fe N4 C14 C13 -20.4(2) . . . . ?
Fe N2 C10 C11 55.6(3) . . . . ?
Fe N2 C9 C8 25.8(3) . . . . ?
Cl2 C18 C19 C20 -178.79(16) . . . . ?
Cl2 C18 C17 C16 178.65(16) . . . . ?
Cl1 C4 C3 C2 -179.58(16) . . . . ?
O1 C1 C6 C5 -178.31(18) . . . . ?
O1 C1 C6 C7 -2.8(3) . . . . ?
O1 C1 C2 C3 178.79(18) . . . . ?
O2 C21 C20 C19 -179.49(19) . . . . ?
N1 C8 C9 N2 -47.4(3) . . . . ?
N3 C12 C11 C10 65.1(3) . . . . ?
N4 C14 C13 N3 52.2(2) . . . . ?
N2 C10 C11 C12 -79.0(3) . . . . ?
C16 C21 C20 C19 1.4(3) . . . . ?
C21 C16 C15 N4 1.4(3) . . . . ?
C21 C16 C17 C18 0.0(3) . . . . ?
C21 C20 C19 C18 0.2(3) . . . . ?
C1 C6 C5 C4 -0.1(3) . . . . ?
C1 C6 C7 N1 4.3(3) . . . . ?
C1 C2 C3 C4 -0.7(3) . . . . ?
C6 C1 C2 C3 0.7(3) . . . . ?
C6 C5 C4 Cl1 179.97(16) . . . . ?
C6 C5 C4 C3 0.2(3) . . . . ?
C5 C6 C7 N1 179.9(2) . . . . ?
C5 C4 C3 C2 0.2(3) . . . . ?
C15 N4 C14 C13 154.25(19) . . . . ?
C15 C16 C21 O2 -4.0(3) . . . . ?
C15 C16 C21 C20 175.03(19) . . . . ?
C15 C16 C17 C18 -176.7(2) . . . . ?
C7 N1 C8 C9 -130.1(2) . . . . ?
C7 C6 C5 C4 -175.89(19) . . . . ?
C19 C18 C17 C16 1.6(3) . . . . ?
C14 N4 C15 C16 -176.97(19) . . . . ?
C17 C16 C21 O2 179.43(19) . . . . ?
C17 C16 C21 C20 -1.5(3) . . . . ?
C17 C16 C15 N4 178.0(2) . . . . ?
C17 C18 C19 C20 -1.7(3) . . . . ?
C2 C1 C6 C5 -0.3(3) . . . . ?
C2 C1 C6 C7 175.25(19) . . . . ?
C13 N3 C12 C11 -158.1(2) . . . . ?
C8 N1 C7 C6 -173.5(2) . . . . ?
C12 N3 C13 C14 80.0(2) . . . . ?
C10 N2 C9 C8 161.6(2) . . . . ?
C9 N2 C10 C11 -76.0(3) . . . . ?

loop_
_exptl_oxdiff_crystal_face_indexfrac_h
_exptl_oxdiff_crystal_face_indexfrac_k
_exptl_oxdiff_crystal_face_indexfrac_l
_exptl_oxdiff_crystal_face_x
_exptl_oxdiff_crystal_face_y
_exptl_oxdiff_crystal_face_z
8.4606 -14.7632 9.6117 0.0393 0.1536 0.9873
3.4195 -23.6342 1.2647 0.1749 0.7199 0.6717
0.1280 -24.2483 -3.4173 0.2168 0.8968 0.3858
-9.8755 2.1170 -13.4605 0.0901 0.3834 -0.9192
-1.2418 -2.1333 -21.1911 -0.5454 0.6373 -0.5444
-10.1548 15.0607 -0.1514 0.3325 -0.3929 -0.8573
10.0888 -15.1866 -1.0412 -0.3634 0.4290 0.8270
-1.3076 5.8246 20.6748 0.6156 -0.7205 0.3193
12.0414 8.5915 -0.0743 -0.7585 -0.4098 0.5067
-5.6809 -19.2860 9.3400 0.8442 0.4585 0.2775
-11.8327 -9.5649 0.7586 0.7812 0.4222 -0.4599
1.4711 20.3213 -11.7813 -0.7080 -0.3856 -0.5916
0.0846 24.5209 -1.2828 -0.3737 -0.7854 -0.4935
8.5151 15.3737 8.7092 -0.3970 -0.8287 0.3945
-2.7704 18.9843 12.7935 0.2780 -0.9385 -0.2048
-7.9413 2.2118 16.7895 0.8998 -0.4296 -0.0768
-11.6516 10.3768 0.1520 0.4845 -0.2290 -0.8443
